data_7706065
loop_
_publ_author_name
'Yin, Kuan'
'Hua, Linyan'
'Qu, Liye'
'Yao, Quanyou'
'Wang, Yaorong'
'Yuan, Dan'
'You, Hongpeng'
'Yao, Yingming'

_publ_section_title
;
 Heterobimetallic rare earth metal-zinc catalysts for reactions of
 epoxides and CO<sub>2</sub> under ambient conditions.
;
_journal_issue 4
_journal_name_full 'Dalton transactions (Cambridge, England : 2003)'
_journal_page_first 1453
_journal_page_last 1464
_journal_paper_doi 10.1039/d0dt03772a
_journal_volume 50
_journal_year 2021
_chemical_formula_moiety 'C76 H120 N2 Nd2 O10, C7 H8, C4 H8 O'
_chemical_formula_sum 'C87 H136 N2 Nd2 O11'
_chemical_formula_weight 1674.45
_space_group_crystal_system orthorhombic
_space_group_IT_number 61
_space_group_name_Hall '-P 2ac 2ab'
_space_group_name_H-M_alt 'P b c a'
_atom_sites_solution_hydrogens geom
_atom_sites_solution_primary dual
_audit_creation_date 2018-06-27
_audit_creation_method
;
Olex2 1.2
(compiled 2018.05.29 svn.r3508 for OlexSys, GUI svn.r5506)
;
_audit_update_record
;
2018-06-29 deposited with the CCDC.	2020-12-15 downloaded from the CCDC.
;
_cell_angle_alpha 90
_cell_angle_beta 90
_cell_angle_gamma 90
_cell_formula_units_Z 8
_cell_length_a 28.8956(15)
_cell_length_b 19.3068(8)
_cell_length_c 30.5515(15)
_cell_measurement_reflns_used 9663
_cell_measurement_temperature 120(2)
_cell_measurement_theta_max 27.490
_cell_measurement_theta_min 2.455
_cell_volume 17044.1(14)
_computing_cell_refinement 'SAINT v8.37A (Bruker, 2015)'
_computing_data_collection 'SAINT v8.37A (Bruker, 2015)'
_computing_data_reduction 'SAINT v8.37A (Bruker, 2015)'
_computing_molecular_graphics 'Olex2 (Dolomanov et al., 2009)'
_computing_publication_material 'Olex2 (Dolomanov et al., 2009)'
_computing_structure_refinement 'ShelXL (Sheldrick, 2015)'
_computing_structure_solution 'ShelXT (Sheldrick, 2015)'
_diffrn_ambient_temperature 120.01
_diffrn_measured_fraction_theta_full 0.999
_diffrn_measured_fraction_theta_max 0.997
_diffrn_measurement_device_type 'Bruker APEX-II CCD'
_diffrn_measurement_method '\f and \w scans'
_diffrn_radiation_type MoK\a
_diffrn_radiation_wavelength 0.71073
_diffrn_reflns_av_R_equivalents 0.0647
_diffrn_reflns_av_unetI/netI 0.0411
_diffrn_reflns_Laue_measured_fraction_full 0.999
_diffrn_reflns_Laue_measured_fraction_max 0.997
_diffrn_reflns_limit_h_max 37
_diffrn_reflns_limit_h_min -37
_diffrn_reflns_limit_k_max 21
_diffrn_reflns_limit_k_min -25
_diffrn_reflns_limit_l_max 39
_diffrn_reflns_limit_l_min -35
_diffrn_reflns_number 148607
_diffrn_reflns_point_group_measured_fraction_full 0.999
_diffrn_reflns_point_group_measured_fraction_max 0.997
_diffrn_reflns_theta_full 25.242
_diffrn_reflns_theta_max 27.499
_diffrn_reflns_theta_min 2.208
_diffrn_standards_number 0
_exptl_absorpt_coefficient_mu 1.262
_exptl_absorpt_correction_type none
_exptl_crystal_colour colourless
_exptl_crystal_colour_primary colourless
_exptl_crystal_density_diffrn 1.305
_exptl_crystal_description block
_exptl_crystal_F_000 7040
_exptl_crystal_size_max 0.05
_exptl_crystal_size_mid 0.04
_exptl_crystal_size_min 0.03
_refine_diff_density_max 1.114
_refine_diff_density_min -1.096
_refine_diff_density_rms 0.116
_refine_ls_extinction_method none
_refine_ls_goodness_of_fit_ref 1.116
_refine_ls_hydrogen_treatment constr
_refine_ls_matrix_type full
_refine_ls_number_parameters 990
_refine_ls_number_reflns 19509
_refine_ls_number_restraints 299
_refine_ls_restrained_S_all 1.118
_refine_ls_R_factor_all 0.0617
_refine_ls_R_factor_gt 0.0371
_refine_ls_shift/su_max 0.006
_refine_ls_shift/su_mean 0.000
_refine_ls_structure_factor_coef Fsqd
_refine_ls_weighting_details 'w=1/[\s^2^(Fo^2^)+(0.0252P)^2^+45.6438P] where P=(Fo^2^+2Fc^2^)/3'
_refine_ls_weighting_scheme calc
_refine_ls_wR_factor_gt 0.0769
_refine_ls_wR_factor_ref 0.0926
_reflns_Friedel_coverage 0.000
_reflns_number_gt 15115
_reflns_number_total 19509
_reflns_threshold_expression 'I > 2\s(I)'
_cod_data_source_file d0dt03772a2.cif
_cod_data_source_block mo_b180111e_0ma
_cod_depositor_comments 'Adding full bibliography for 7706065--7706075.cif.'
_cod_database_code 7706065
_shelx_shelxl_version_number 2018/3
_shelx_space_group_comment
;
The symmetry employed for this shelxl refinement is uniquely defined
by the following loop, which should always be used as a source of
symmetry information in preference to the above space-group names.
They are only intended as comments.
;
_shelx_estimated_absorpt_t_max 0.963
_shelx_estimated_absorpt_t_min 0.940
_olex2_refinement_description
;
1. Fixed Uiso
 At 1.2 times of:
  All C(H) groups, All C(H,H) groups
 At 1.5 times of:
  All C(H,H,H) groups
2. Restrained distances
 C2B-C1B = C2B-C3B = O1A-C4A = O1A-C1A
 1.46 with sigma of 0.006
 C2A-C1A = C3A-C2A = C4A-C3A = C4B-C3B = O1B-C4B = C1B-O1B
 1.54 with sigma of 0.005
 C1A-C3A = C2A-C4A = C3B-O1B = C4B-C1B
 2.52 with sigma of 0.005
 O1A-C2A \\sim O1A-C3A \\sim C2B-C4B \\sim C2B-O1B
 with sigma of 0.02
3. Uiso/Uaniso restraints and constraints
C3A \\sim C2A \\sim C1A \\sim C1B \\sim C4A \\sim C3B \\sim C4B \\sim O1B \\sim
O1A \\sim C2B: within 3.8A with sigma of 0.01 and sigma for terminal atoms of
0.02
Uanis(C17) \\sim Ueq: with sigma of 0.01 and sigma for terminal atoms of 0.02
4. Others
 Sof(C2B)=Sof(H2Ba)=Sof(H2Bb)=Sof(C3B)=Sof(H3Ba)=Sof(H3Bb)=Sof(C4B)=Sof(H4Ba)=
 Sof(H4Bb)=Sof(O1B)=Sof(C1B)=Sof(H1Ba)=Sof(H1Bb)=1-FVAR(1)
 Sof(O1A)=Sof(C1A)=Sof(H1Aa)=Sof(H1Ab)=Sof(C2A)=Sof(H2Aa)=Sof(H2Ab)=Sof(C3A)=
 Sof(H3Aa)=Sof(H3Ab)=Sof(C4A)=Sof(H4Aa)=Sof(H4Ab)=FVAR(1)
5.a Secondary CH2 refined with riding coordinates:
 C1(H1a,H1b), C2(H2a,H2b), C3(H3a,H3b), C4(H4a,H4b), C5(H5a,H5b), C20(H20a,
 H20b), C35(H35a,H35b), C36(H36a,H36b), C37(H37a,H37b), C38(H38a,H38b),
 C39(H39a,H39b), C54(H54a,H54b), C69(H69a,H69b), C70(H70a,H70b), C71(H71a,H71b),
  C72(H72a,H72b), C73(H73a,H73b), C74(H74a,H74b), C75(H75a,H75b), C76(H76a,
 H76b), C1A(H1Aa,H1Ab), C2A(H2Aa,H2Ab), C3A(H3Aa,H3Ab), C4A(H4Aa,H4Ab),
 C2B(H2Ba,H2Bb), C3B(H3Ba,H3Bb), C4B(H4Ba,H4Bb), C1B(H1Ba,H1Bb)
5.b Aromatic/amide H refined with riding coordinates:
 C9(H9), C11(H11), C24(H24), C26(H26), C43(H43), C45(H45), C58(H58), C60(H60),
 C79(H79), C80(H80), C81(H81), C82(H82), C83(H83)
5.c Idealised Me refined as rotating group:
 C13(H13a,H13b,H13c), C14(H14a,H14b,H14c), C15(H15a,H15b,H15c), C17(H17a,H17b,
 H17c), C18(H18a,H18b,H18c), C19(H19a,H19b,H19c), C28(H28a,H28b,H28c), C29(H29a,
 H29b,H29c), C30(H30a,H30b,H30c), C32(H32a,H32b,H32c), C33(H33a,H33b,H33c),
 C34(H34a,H34b,H34c), C47(H47a,H47b,H47c), C48(H48a,H48b,H48c), C49(H49a,H49b,
 H49c), C51(H51a,H51b,H51c), C52(H52a,H52b,H52c), C53(H53a,H53b,H53c), C62(H62a,
 H62b,H62c), C63(H63a,H63b,H63c), C64(H64a,H64b,H64c), C66(H66a,H66b,H66c),
 C67(H67a,H67b,H67c), C68(H68a,H68b,H68c), C77(H77a,H77b,H77c)
;
_olex2_submission_special_instructions 'No special instructions were received'

loop_
_space_group_symop_operation_xyz
'x, y, z'
'-x+1/2, -y, z+1/2'
'-x, y+1/2, -z+1/2'
'x+1/2, -y+1/2, -z'
'-x, -y, -z'
'x-1/2, y, -z-1/2'
'x, -y-1/2, z-1/2'
'-x-1/2, y-1/2, z'

loop_
_atom_site_label
_atom_site_type_symbol
_atom_site_fract_x
_atom_site_fract_y
_atom_site_fract_z
_atom_site_U_iso_or_equiv
_atom_site_adp_type
_atom_site_occupancy
_atom_site_site_symmetry_order
_atom_site_calc_flag
_atom_site_refinement_flags_posn
_atom_site_refinement_flags_adp
_atom_site_refinement_flags_occupancy
_atom_site_disorder_assembly
_atom_site_disorder_group
Nd1 Nd 0.59786(2) 0.53009(2) 0.59692(2) 0.01290(5) Uani 1 1 d . . . . .
Nd2 Nd 0.61013(2) 0.72747(2) 0.62528(2) 0.01349(5) Uani 1 1 d . . . . .
O1 O 0.59395(8) 0.64509(12) 0.56937(7) 0.0168(5) Uani 1 1 d . . . . .
O2 O 0.56307(8) 0.53716(11) 0.51919(7) 0.0157(5) Uani 1 1 d . . . . .
O3 O 0.66466(8) 0.51294(12) 0.55987(7) 0.0187(5) Uani 1 1 d . . . . .
O4 O 0.53386(8) 0.48064(12) 0.62588(7) 0.0174(5) Uani 1 1 d . . . . .
O5 O 0.59952(8) 0.61353(12) 0.65401(7) 0.0174(5) Uani 1 1 d . . . . .
O6 O 0.56294(8) 0.72870(12) 0.69493(8) 0.0193(5) Uani 1 1 d . . . . .
O7 O 0.55114(8) 0.79219(12) 0.59785(8) 0.0186(5) Uani 1 1 d . . . . .
O8 O 0.67810(8) 0.72923(12) 0.66340(8) 0.0194(5) Uani 1 1 d . . . . .
O9 O 0.64350(8) 0.45171(13) 0.64848(8) 0.0223(5) Uani 1 1 d . . . . .
O10 O 0.66221(9) 0.78977(14) 0.57139(9) 0.0285(6) Uani 1 1 d . . . . .
N1 N 0.58550(9) 0.40767(14) 0.55570(9) 0.0144(6) Uani 1 1 d . . . . .
N2 N 0.61149(9) 0.84823(14) 0.67097(9) 0.0166(6) Uani 1 1 d . . . . .
C1 C 0.57259(12) 0.65804(17) 0.52857(11) 0.0187(7) Uani 1 1 d . . . . .
H1A H 0.585643 0.700851 0.515697 0.022 Uiso 1 1 calc R . . . .
H1B H 0.539011 0.665385 0.533048 0.022 Uiso 1 1 calc R . . . .
C2 C 0.57972(12) 0.59892(17) 0.49747(11) 0.0181(7) Uani 1 1 d . . . . .
H2A H 0.562286 0.606920 0.470039 0.022 Uiso 1 1 calc R . . . .
H2B H 0.612955 0.594070 0.490200 0.022 Uiso 1 1 calc R . . . .
C3 C 0.56462(12) 0.47848(17) 0.49047(11) 0.0171(7) Uani 1 1 d . . . . .
H3A H 0.595539 0.474872 0.476691 0.021 Uiso 1 1 calc R . . . .
H3B H 0.541194 0.483473 0.467041 0.021 Uiso 1 1 calc R . . . .
C4 C 0.55477(12) 0.41455(18) 0.51736(11) 0.0185(7) Uani 1 1 d . . . . .
H4A H 0.522251 0.416092 0.527523 0.022 Uiso 1 1 calc R . . . .
H4B H 0.558341 0.373127 0.498564 0.022 Uiso 1 1 calc R . . . .
C5 C 0.63129(11) 0.37785(17) 0.54385(11) 0.0180(7) Uani 1 1 d . . . . .
H5A H 0.625581 0.331447 0.531155 0.022 Uiso 1 1 calc R . . . .
H5B H 0.648634 0.370646 0.571421 0.022 Uiso 1 1 calc R . . . .
C6 C 0.66280(11) 0.41605(18) 0.51286(11) 0.0175(7) Uani 1 1 d . . . . .
C7 C 0.68105(11) 0.48127(18) 0.52440(11) 0.0172(7) Uani 1 1 d . . . . .
C8 C 0.71688(11) 0.50944(17) 0.49801(11) 0.0172(7) Uani 1 1 d . . . . .
C9 C 0.72978(11) 0.47280(18) 0.46039(11) 0.0194(7) Uani 1 1 d . . . . .
H9 H 0.753151 0.492150 0.442257 0.023 Uiso 1 1 calc R . . . .
C10 C 0.71056(12) 0.41012(19) 0.44799(12) 0.0224(8) Uani 1 1 d . . . . .
C11 C 0.67696(12) 0.38255(18) 0.47527(11) 0.0205(7) Uani 1 1 d . . . . .
H11 H 0.663287 0.339357 0.467880 0.025 Uiso 1 1 calc R . . . .
C12 C 0.74157(12) 0.57690(18) 0.51063(12) 0.0211(7) Uani 1 1 d . . . . .
C13 C 0.70766(14) 0.6376(2) 0.50825(15) 0.0346(10) Uani 1 1 d . . . . .
H13A H 0.682270 0.629959 0.528955 0.052 Uiso 1 1 calc GR . . . .
H13B H 0.695181 0.641166 0.478512 0.052 Uiso 1 1 calc GR . . . .
H13C H 0.723819 0.680638 0.515768 0.052 Uiso 1 1 calc GR . . . .
C14 C 0.76141(13) 0.5713(2) 0.55674(13) 0.0316(9) Uani 1 1 d . . . . .
H14A H 0.736363 0.561504 0.577468 0.047 Uiso 1 1 calc GR . . . .
H14B H 0.776430 0.615019 0.564658 0.047 Uiso 1 1 calc GR . . . .
H14C H 0.784172 0.533681 0.557718 0.047 Uiso 1 1 calc GR . . . .
C15 C 0.78227(14) 0.5940(2) 0.48007(13) 0.0321(9) Uani 1 1 d . . . . .
H15A H 0.797392 0.636647 0.490015 0.048 Uiso 1 1 calc GR . . . .
H15B H 0.770752 0.600485 0.450181 0.048 Uiso 1 1 calc GR . . . .
H15C H 0.804621 0.555844 0.480544 0.048 Uiso 1 1 calc GR . . . .
C16 C 0.72530(13) 0.3704(2) 0.40661(12) 0.0278(8) Uani 1 1 d . . . . .
C17 C 0.7666(2) 0.4035(3) 0.38402(17) 0.0631(17) Uani 1 1 d . U . . .
H17A H 0.758208 0.449863 0.373758 0.095 Uiso 1 1 calc GR . . . .
H17B H 0.775952 0.374888 0.359015 0.095 Uiso 1 1 calc GR . . . .
H17C H 0.792442 0.406938 0.404736 0.095 Uiso 1 1 calc GR . . . .
C18 C 0.73911(16) 0.2962(2) 0.41953(14) 0.0394(11) Uani 1 1 d . . . . .
H18A H 0.763349 0.297895 0.441937 0.059 Uiso 1 1 calc GR . . . .
H18B H 0.750742 0.271628 0.393707 0.059 Uiso 1 1 calc GR . . . .
H18C H 0.712027 0.271813 0.431164 0.059 Uiso 1 1 calc GR . . . .
C19 C 0.68453(16) 0.3660(2) 0.37495(13) 0.0377(10) Uani 1 1 d . . . . .
H19A H 0.658383 0.343256 0.389461 0.057 Uiso 1 1 calc GR . . . .
H19B H 0.693606 0.339149 0.349122 0.057 Uiso 1 1 calc GR . . . .
H19C H 0.675439 0.412787 0.365947 0.057 Uiso 1 1 calc GR . . . .
C20 C 0.56530(11) 0.35693(17) 0.58722(11) 0.0172(7) Uani 1 1 d . . . . .
H20A H 0.584742 0.356973 0.613897 0.021 Uiso 1 1 calc R . . . .
H20B H 0.567677 0.310214 0.574041 0.021 Uiso 1 1 calc R . . . .
C21 C 0.51579(11) 0.36797(17) 0.60100(11) 0.0159(7) Uani 1 1 d . . . . .
C22 C 0.50321(11) 0.42923(17) 0.62250(11) 0.0157(7) Uani 1 1 d . . . . .
C23 C 0.45780(11) 0.43351(17) 0.64075(11) 0.0158(7) Uani 1 1 d . . . . .
C24 C 0.42809(11) 0.37775(17) 0.63431(11) 0.0174(7) Uani 1 1 d . . . . .
H24 H 0.397675 0.381149 0.645915 0.021 Uiso 1 1 calc R . . . .
C25 C 0.43984(11) 0.31707(17) 0.61195(11) 0.0160(7) Uani 1 1 d . . . . .
C26 C 0.48475(11) 0.31359(16) 0.59563(11) 0.0160(7) Uani 1 1 d . . . . .
H26 H 0.494418 0.273143 0.580465 0.019 Uiso 1 1 calc R . . . .
C27 C 0.44275(11) 0.49606(17) 0.66804(11) 0.0182(7) Uani 1 1 d . . . . .
C28 C 0.47395(12) 0.5013(2) 0.70864(12) 0.0243(8) Uani 1 1 d . . . . .
H28A H 0.468331 0.461488 0.727810 0.036 Uiso 1 1 calc GR . . . .
H28B H 0.466961 0.544185 0.724483 0.036 Uiso 1 1 calc GR . . . .
H28C H 0.506468 0.501595 0.699518 0.036 Uiso 1 1 calc GR . . . .
C29 C 0.44593(13) 0.56250(18) 0.64063(12) 0.0245(8) Uani 1 1 d . . . . .
H29A H 0.477820 0.568826 0.630471 0.037 Uiso 1 1 calc GR . . . .
H29B H 0.436774 0.602270 0.658579 0.037 Uiso 1 1 calc GR . . . .
H29C H 0.425224 0.558820 0.615329 0.037 Uiso 1 1 calc GR . . . .
C30 C 0.39254(12) 0.49023(19) 0.68404(12) 0.0229(8) Uani 1 1 d . . . . .
H30A H 0.371740 0.487117 0.658779 0.034 Uiso 1 1 calc GR . . . .
H30B H 0.384640 0.531233 0.701414 0.034 Uiso 1 1 calc GR . . . .
H30C H 0.389177 0.448630 0.702141 0.034 Uiso 1 1 calc GR . . . .
C31 C 0.40404(12) 0.25931(18) 0.60647(11) 0.0193(7) Uani 1 1 d . . . . .
C32 C 0.42364(13) 0.19768(19) 0.58100(12) 0.0245(8) Uani 1 1 d . . . . .
H32A H 0.433428 0.213044 0.551859 0.037 Uiso 1 1 calc GR . . . .
H32B H 0.399761 0.161935 0.578065 0.037 Uiso 1 1 calc GR . . . .
H32C H 0.450288 0.178592 0.596754 0.037 Uiso 1 1 calc GR . . . .
C33 C 0.38833(14) 0.23414(19) 0.65206(12) 0.0257(8) Uani 1 1 d . . . . .
H33A H 0.415235 0.217645 0.668568 0.039 Uiso 1 1 calc GR . . . .
H33B H 0.366027 0.196271 0.648685 0.039 Uiso 1 1 calc GR . . . .
H33C H 0.373739 0.272530 0.667876 0.039 Uiso 1 1 calc GR . . . .
C34 C 0.36202(12) 0.2871(2) 0.58127(12) 0.0236(8) Uani 1 1 d . . . . .
H34A H 0.349828 0.328129 0.596214 0.035 Uiso 1 1 calc GR . . . .
H34B H 0.337997 0.251300 0.580047 0.035 Uiso 1 1 calc GR . . . .
H34C H 0.371388 0.299554 0.551471 0.035 Uiso 1 1 calc GR . . . .
C35 C 0.58582(12) 0.60875(18) 0.69823(11) 0.0206(7) Uani 1 1 d . . . . .
H35A H 0.612582 0.618469 0.717517 0.025 Uiso 1 1 calc R . . . .
H35B H 0.574693 0.561302 0.704556 0.025 Uiso 1 1 calc R . . . .
C36 C 0.54775(12) 0.66026(18) 0.70707(12) 0.0220(8) Uani 1 1 d . . . . .
H36A H 0.519865 0.647665 0.690011 0.026 Uiso 1 1 calc R . . . .
H36B H 0.539558 0.659424 0.738531 0.026 Uiso 1 1 calc R . . . .
C37 C 0.58602(12) 0.76730(18) 0.72914(11) 0.0202(7) Uani 1 1 d . . . . .
H37A H 0.617562 0.748870 0.734094 0.024 Uiso 1 1 calc R . . . .
H37B H 0.568423 0.764110 0.756875 0.024 Uiso 1 1 calc R . . . .
C38 C 0.58824(12) 0.84142(18) 0.71363(11) 0.0201(7) Uani 1 1 d . . . . .
H38A H 0.556412 0.860023 0.711279 0.024 Uiso 1 1 calc R . . . .
H38B H 0.605055 0.869499 0.735592 0.024 Uiso 1 1 calc R . . . .
C39 C 0.58956(11) 0.90379(17) 0.64375(12) 0.0184(7) Uani 1 1 d . . . . .
H39A H 0.595344 0.949015 0.658008 0.022 Uiso 1 1 calc R . . . .
H39B H 0.605083 0.904697 0.614867 0.022 Uiso 1 1 calc R . . . .
C40 C 0.53862(11) 0.89636(17) 0.63651(11) 0.0179(7) Uani 1 1 d . . . . .
C41 C 0.52157(11) 0.84099(17) 0.61134(11) 0.0169(7) Uani 1 1 d . . . . .
C42 C 0.47369(11) 0.84075(17) 0.60081(11) 0.0160(7) Uani 1 1 d . . . . .
C43 C 0.44570(11) 0.89199(17) 0.61845(11) 0.0183(7) Uani 1 1 d . . . . .
H43 H 0.413530 0.890397 0.612121 0.022 Uiso 1 1 calc R . . . .
C44 C 0.46190(11) 0.94600(17) 0.64505(11) 0.0167(7) Uani 1 1 d . . . . .
C45 C 0.50906(12) 0.94685(17) 0.65327(11) 0.0189(7) Uani 1 1 d . . . . .
H45 H 0.521594 0.982872 0.670825 0.023 Uiso 1 1 calc R . . . .
C46 C 0.45363(12) 0.78547(18) 0.57017(12) 0.0203(7) Uani 1 1 d . . . . .
C47 C 0.45946(14) 0.71378(18) 0.59072(12) 0.0256(8) Uani 1 1 d . . . . .
H47A H 0.492479 0.703781 0.594449 0.038 Uiso 1 1 calc GR . . . .
H47B H 0.445542 0.678796 0.571564 0.038 Uiso 1 1 calc GR . . . .
H47C H 0.444108 0.712807 0.619314 0.038 Uiso 1 1 calc GR . . . .
C48 C 0.40183(13) 0.7963(2) 0.56149(14) 0.0312(9) Uani 1 1 d . . . . .
H48A H 0.384724 0.792656 0.589094 0.047 Uiso 1 1 calc GR . . . .
H48B H 0.390753 0.760877 0.541052 0.047 Uiso 1 1 calc GR . . . .
H48C H 0.396920 0.842338 0.548782 0.047 Uiso 1 1 calc GR . . . .
C49 C 0.47833(13) 0.78969(19) 0.52565(11) 0.0226(8) Uani 1 1 d . . . . .
H49A H 0.471841 0.834617 0.512039 0.034 Uiso 1 1 calc GR . . . .
H49B H 0.467108 0.752483 0.506580 0.034 Uiso 1 1 calc GR . . . .
H49C H 0.511764 0.784655 0.529960 0.034 Uiso 1 1 calc GR . . . .
C50 C 0.42879(12) 0.99962(18) 0.66416(11) 0.0198(7) Uani 1 1 d . . . . .
C51 C 0.40547(14) 0.9693(2) 0.70515(13) 0.0301(9) Uani 1 1 d . . . . .
H51A H 0.389529 0.926222 0.697442 0.045 Uiso 1 1 calc GR . . . .
H51B H 0.383008 1.002694 0.716687 0.045 Uiso 1 1 calc GR . . . .
H51C H 0.429007 0.959782 0.727440 0.045 Uiso 1 1 calc GR . . . .
C52 C 0.39128(13) 1.0200(2) 0.63127(13) 0.0282(8) Uani 1 1 d . . . . .
H52A H 0.405830 1.036623 0.604259 0.042 Uiso 1 1 calc GR . . . .
H52B H 0.372060 1.056911 0.643747 0.042 Uiso 1 1 calc GR . . . .
H52C H 0.371914 0.979670 0.624742 0.042 Uiso 1 1 calc GR . . . .
C53 C 0.45421(13) 1.06561(19) 0.67836(13) 0.0274(8) Uani 1 1 d . . . . .
H53A H 0.475215 1.054789 0.702592 0.041 Uiso 1 1 calc GR . . . .
H53B H 0.431613 1.100312 0.687909 0.041 Uiso 1 1 calc GR . . . .
H53C H 0.472038 1.083899 0.653639 0.041 Uiso 1 1 calc GR . . . .
C54 C 0.66037(11) 0.87077(17) 0.67598(12) 0.0191(7) Uani 1 1 d . . . . .
H54A H 0.660337 0.919294 0.686455 0.023 Uiso 1 1 calc R . . . .
H54B H 0.674928 0.870572 0.646647 0.023 Uiso 1 1 calc R . . . .
C55 C 0.69038(11) 0.82910(17) 0.70619(11) 0.0183(7) Uani 1 1 d . . . . .
C56 C 0.70043(11) 0.75947(18) 0.69623(11) 0.0180(7) Uani 1 1 d . . . . .
C57 C 0.73445(11) 0.72517(17) 0.72211(11) 0.0169(7) Uani 1 1 d . . . . .
C58 C 0.75416(11) 0.76164(18) 0.75717(11) 0.0183(7) Uani 1 1 d . . . . .
H58 H 0.776487 0.738375 0.774625 0.022 Uiso 1 1 calc R . . . .
C59 C 0.74316(11) 0.82962(18) 0.76805(11) 0.0187(7) Uani 1 1 d . . . . .
C60 C 0.71079(11) 0.86245(17) 0.74173(11) 0.0182(7) Uani 1 1 d . . . . .
H60 H 0.702313 0.908906 0.748105 0.022 Uiso 1 1 calc R . . . .
C61 C 0.75058(12) 0.65166(18) 0.71087(12) 0.0229(8) Uani 1 1 d . . . . .
C62 C 0.70981(14) 0.60049(19) 0.71326(15) 0.0340(10) Uani 1 1 d . . . . .
H62A H 0.695432 0.603186 0.742262 0.051 Uiso 1 1 calc GR . . . .
H62B H 0.721144 0.553316 0.708214 0.051 Uiso 1 1 calc GR . . . .
H62C H 0.686907 0.612379 0.690832 0.051 Uiso 1 1 calc GR . . . .
C63 C 0.77131(15) 0.6516(2) 0.66485(13) 0.0333(9) Uani 1 1 d . . . . .
H63A H 0.747978 0.667468 0.643831 0.050 Uiso 1 1 calc GR . . . .
H63B H 0.781181 0.604601 0.657222 0.050 Uiso 1 1 calc GR . . . .
H63C H 0.798052 0.682819 0.663999 0.050 Uiso 1 1 calc GR . . . .
C64 C 0.78781(13) 0.6249(2) 0.74227(13) 0.0292(9) Uani 1 1 d . . . . .
H64A H 0.814153 0.656892 0.742273 0.044 Uiso 1 1 calc GR . . . .
H64B H 0.798148 0.578983 0.732749 0.044 Uiso 1 1 calc GR . . . .
H64C H 0.774961 0.621765 0.771889 0.044 Uiso 1 1 calc GR . . . .
C65 C 0.76389(12) 0.86815(18) 0.80730(11) 0.0204(7) Uani 1 1 d . . . . .
C66 C 0.72678(14) 0.8735(2) 0.84314(12) 0.0318(9) Uani 1 1 d . . . . .
H66A H 0.699627 0.897734 0.831552 0.048 Uiso 1 1 calc GR . . . .
H66B H 0.739236 0.899197 0.868152 0.048 Uiso 1 1 calc GR . . . .
H66C H 0.717796 0.826853 0.852578 0.048 Uiso 1 1 calc GR . . . .
C67 C 0.77880(13) 0.94157(19) 0.79377(13) 0.0257(8) Uani 1 1 d . . . . .
H67A H 0.800107 0.938747 0.768873 0.038 Uiso 1 1 calc GR . . . .
H67B H 0.794350 0.964232 0.818419 0.038 Uiso 1 1 calc GR . . . .
H67C H 0.751457 0.968510 0.785392 0.038 Uiso 1 1 calc GR . . . .
C68 C 0.80620(12) 0.8311(2) 0.82622(12) 0.0254(8) Uani 1 1 d . . . . .
H68A H 0.797123 0.785039 0.836673 0.038 Uiso 1 1 calc GR . . . .
H68B H 0.818712 0.858092 0.850661 0.038 Uiso 1 1 calc GR . . . .
H68C H 0.829878 0.826313 0.803449 0.038 Uiso 1 1 calc GR . . . .
C69 C 0.69099(12) 0.42810(19) 0.64672(13) 0.0252(8) Uani 1 1 d . . . . .
H69A H 0.710704 0.455304 0.666884 0.030 Uiso 1 1 calc R . . . .
H69B H 0.703507 0.432297 0.616669 0.030 Uiso 1 1 calc R . . . .
C70 C 0.68892(13) 0.3528(2) 0.66076(13) 0.0277(8) Uani 1 1 d . . . . .
H70A H 0.717661 0.339032 0.676103 0.033 Uiso 1 1 calc R . . . .
H70B H 0.684305 0.321997 0.635218 0.033 Uiso 1 1 calc R . . . .
C71 C 0.64721(14) 0.3498(2) 0.69169(14) 0.0330(9) Uani 1 1 d . . . . .
H71A H 0.625209 0.313326 0.682451 0.040 Uiso 1 1 calc R . . . .
H71B H 0.657222 0.340333 0.722099 0.040 Uiso 1 1 calc R . . . .
C72 C 0.62514(14) 0.4214(2) 0.68817(12) 0.0301(9) Uani 1 1 d . . . . .
H72A H 0.591030 0.417471 0.686457 0.036 Uiso 1 1 calc R . . . .
H72B H 0.633286 0.450049 0.713897 0.036 Uiso 1 1 calc R . . . .
C73 C 0.71126(13) 0.8037(2) 0.57366(15) 0.0347(10) Uani 1 1 d . . . . .
H73A H 0.728965 0.769034 0.556640 0.042 Uiso 1 1 calc R . . . .
H73B H 0.722189 0.803010 0.604369 0.042 Uiso 1 1 calc R . . . .
C74 C 0.7166(2) 0.8748(3) 0.5541(2) 0.076(2) Uani 1 1 d . . . . .
H74A H 0.717738 0.910326 0.577461 0.091 Uiso 1 1 calc R . . . .
H74B H 0.745385 0.877652 0.536691 0.091 Uiso 1 1 calc R . . . .
C75 C 0.67544(19) 0.8857(3) 0.52570(18) 0.0588(15) Uani 1 1 d . . . . .
H75A H 0.684879 0.890930 0.494723 0.071 Uiso 1 1 calc R . . . .
H75B H 0.658266 0.927650 0.534773 0.071 Uiso 1 1 calc R . . . .
C76 C 0.64602(16) 0.8219(2) 0.53157(13) 0.0367(10) Uani 1 1 d . . . . .
H76A H 0.612933 0.834544 0.534132 0.044 Uiso 1 1 calc R . . . .
H76B H 0.649809 0.790061 0.506407 0.044 Uiso 1 1 calc R . . . .
C77 C 0.41295(16) 0.6178(2) 0.80522(17) 0.0465(12) Uani 1 1 d . . . . .
H77A H 0.435879 0.599288 0.825749 0.070 Uiso 1 1 calc GR . . . .
H77B H 0.406829 0.583583 0.782270 0.070 Uiso 1 1 calc GR . . . .
H77C H 0.384187 0.628052 0.820941 0.070 Uiso 1 1 calc GR . . . .
C78 C 0.43142(13) 0.6836(2) 0.78470(15) 0.0334(9) Uani 1 1 d . . . . .
C79 C 0.46020(14) 0.7276(2) 0.80828(14) 0.0354(10) Uani 1 1 d . . . . .
H79 H 0.468926 0.715644 0.837305 0.043 Uiso 1 1 calc R . . . .
C80 C 0.47622(14) 0.7882(2) 0.79001(15) 0.0367(10) Uani 1 1 d . . . . .
H80 H 0.495780 0.817894 0.806536 0.044 Uiso 1 1 calc R . . . .
C81 C 0.46410(15) 0.8060(2) 0.74819(16) 0.0393(11) Uani 1 1 d . . . . .
H81 H 0.474971 0.848075 0.735820 0.047 Uiso 1 1 calc R . . . .
C82 C 0.43594(15) 0.7624(3) 0.72391(15) 0.0404(11) Uani 1 1 d . . . . .
H82 H 0.428022 0.773987 0.694637 0.049 Uiso 1 1 calc R . . . .
C83 C 0.41947(14) 0.7021(2) 0.74238(14) 0.0356(10) Uani 1 1 d . . . . .
H83 H 0.399645 0.672773 0.725861 0.043 Uiso 1 1 calc R . . . .
O1A O 0.5637(3) 1.0359(5) 0.5438(3) 0.126(2) Uani 0.595(5) 1 d D U P A 1
C1A C 0.6080(3) 1.0667(7) 0.5579(6) 0.115(3) Uani 0.595(5) 1 d D U P A 1
H1AA H 0.630140 1.069741 0.533250 0.139 Uiso 0.595(5) 1 calc R . P A 1
H1AB H 0.622124 1.039830 0.581997 0.139 Uiso 0.595(5) 1 calc R . P A 1
C2A C 0.5927(3) 1.1401(5) 0.5736(5) 0.113(3) Uani 0.595(5) 1 d D U P A 1
H2AA H 0.610105 1.153567 0.600213 0.136 Uiso 0.595(5) 1 calc R . P A 1
H2AB H 0.598617 1.174927 0.550503 0.136 Uiso 0.595(5) 1 calc R . P A 1
C3A C 0.5405(3) 1.1353(5) 0.5836(4) 0.105(3) Uani 0.595(5) 1 d D U P A 1
H3AA H 0.524158 1.175923 0.571232 0.126 Uiso 0.595(5) 1 calc R . P A 1
H3AB H 0.535325 1.134667 0.615634 0.126 Uiso 0.595(5) 1 calc R . P A 1
C4A C 0.5216(3) 1.0679(6) 0.5628(5) 0.114(3) Uani 0.595(5) 1 d D U P A 1
H4AA H 0.507510 1.037466 0.585219 0.137 Uiso 0.595(5) 1 calc R . P A 1
H4AB H 0.498411 1.078132 0.539907 0.137 Uiso 0.595(5) 1 calc R . P A 1
C2B C 0.5446(5) 1.0687(11) 0.5683(7) 0.115(3) Uani 0.405(5) 1 d D U P A 2
H2BA H 0.533481 1.116021 0.561631 0.137 Uiso 0.405(5) 1 calc R . P A 2
H2BB H 0.534474 1.057721 0.598485 0.137 Uiso 0.405(5) 1 calc R . P A 2
C3B C 0.5205(4) 1.0201(11) 0.5382(6) 0.116(3) Uani 0.405(5) 1 d D U P A 2
H3BA H 0.501784 1.045267 0.516187 0.139 Uiso 0.405(5) 1 calc R . P A 2
H3BB H 0.500313 0.987551 0.554430 0.139 Uiso 0.405(5) 1 calc R . P A 2
C4B C 0.5618(5) 0.9822(10) 0.5168(6) 0.115(3) Uani 0.405(5) 1 d D U P A 2
H4BA H 0.564291 0.995222 0.485539 0.138 Uiso 0.405(5) 1 calc R . P A 2
H4BB H 0.557398 0.931465 0.518683 0.138 Uiso 0.405(5) 1 calc R . P A 2
O1B O 0.6064(4) 1.0037(8) 0.5416(5) 0.124(3) Uani 0.405(5) 1 d D U P A 2
C1B C 0.5956(5) 1.0703(10) 0.5681(7) 0.113(3) Uani 0.405(5) 1 d D U P A 2
H1BA H 0.608361 1.067845 0.598125 0.135 Uiso 0.405(5) 1 calc R . P A 2
H1BB H 0.607531 1.112234 0.553284 0.135 Uiso 0.405(5) 1 calc R . P A 2

loop_
_atom_site_aniso_label
_atom_site_aniso_U_11
_atom_site_aniso_U_22
_atom_site_aniso_U_33
_atom_site_aniso_U_23
_atom_site_aniso_U_13
_atom_site_aniso_U_12
Nd1 0.01309(8) 0.01189(9) 0.01371(9) -0.00058(7) 0.00043(6) -0.00027(6)
Nd2 0.01434(8) 0.01147(9) 0.01467(9) -0.00020(7) -0.00111(6) -0.00061(6)
O1 0.0236(12) 0.0149(12) 0.0120(11) 0.0006(9) -0.0014(9) -0.0005(10)
O2 0.0187(11) 0.0123(11) 0.0160(11) -0.0008(9) 0.0001(9) -0.0015(9)
O3 0.0160(11) 0.0211(13) 0.0191(12) -0.0039(10) 0.0042(9) 0.0003(10)
O4 0.0151(11) 0.0162(12) 0.0209(12) -0.0017(10) 0.0036(9) -0.0023(9)
O5 0.0219(12) 0.0169(12) 0.0133(11) 0.0013(9) 0.0006(9) -0.0015(10)
O6 0.0233(12) 0.0160(12) 0.0188(12) -0.0013(10) -0.0004(10) -0.0009(10)
O7 0.0183(11) 0.0158(12) 0.0218(12) -0.0025(10) -0.0028(10) 0.0045(9)
O8 0.0187(11) 0.0159(12) 0.0237(13) -0.0034(10) -0.0067(10) -0.0001(10)
O9 0.0196(12) 0.0269(14) 0.0202(13) 0.0018(11) 0.0005(10) 0.0074(10)
O10 0.0234(13) 0.0311(15) 0.0309(15) 0.0018(12) 0.0022(11) -0.0125(11)
N1 0.0130(12) 0.0161(14) 0.0142(13) 0.0003(11) 0.0025(10) -0.0002(11)
N2 0.0145(13) 0.0153(14) 0.0200(14) 0.0000(11) -0.0013(11) 0.0021(11)
C1 0.0261(18) 0.0143(17) 0.0156(17) 0.0023(13) -0.0035(14) 0.0008(14)
C2 0.0225(17) 0.0157(17) 0.0160(17) 0.0035(13) 0.0011(13) -0.0006(13)
C3 0.0213(16) 0.0155(17) 0.0145(16) -0.0044(13) -0.0005(13) 0.0014(13)
C4 0.0212(16) 0.0170(17) 0.0173(17) -0.0025(14) -0.0026(13) -0.0025(14)
C5 0.0164(16) 0.0140(17) 0.0236(18) -0.0018(14) 0.0048(13) 0.0021(13)
C6 0.0158(15) 0.0178(17) 0.0189(17) 0.0016(14) 0.0022(13) 0.0019(13)
C7 0.0154(15) 0.0203(18) 0.0159(16) 0.0010(14) 0.0002(12) 0.0020(13)
C8 0.0141(15) 0.0156(17) 0.0217(17) 0.0032(14) -0.0006(13) 0.0015(13)
C9 0.0169(16) 0.0250(19) 0.0164(17) -0.0002(14) 0.0038(13) 0.0010(14)
C10 0.0202(17) 0.0231(19) 0.0239(19) -0.0044(15) 0.0059(14) 0.0031(14)
C11 0.0200(17) 0.0170(17) 0.0246(18) -0.0030(14) 0.0048(14) 0.0007(14)
C12 0.0199(17) 0.0192(18) 0.0243(19) -0.0017(15) 0.0022(14) -0.0030(14)
C13 0.028(2) 0.021(2) 0.055(3) -0.0016(19) -0.0021(19) -0.0041(16)
C14 0.0253(19) 0.040(2) 0.029(2) -0.0019(18) -0.0026(16) -0.0094(18)
C15 0.034(2) 0.032(2) 0.030(2) -0.0034(18) 0.0061(17) -0.0133(18)
C16 0.0257(19) 0.034(2) 0.0240(19) -0.0093(17) 0.0086(15) -0.0029(16)
C17 0.071(4) 0.068(4) 0.050(3) -0.030(3) 0.044(3) -0.028(3)
C18 0.039(2) 0.043(3) 0.036(2) -0.014(2) -0.0032(19) 0.021(2)
C19 0.048(3) 0.042(3) 0.023(2) -0.0073(19) -0.0034(19) 0.017(2)
C20 0.0168(16) 0.0138(16) 0.0211(17) 0.0000(14) 0.0009(13) 0.0009(13)
C21 0.0153(15) 0.0166(17) 0.0157(16) 0.0026(13) -0.0001(12) 0.0002(13)
C22 0.0153(15) 0.0144(16) 0.0173(16) 0.0023(13) -0.0010(13) -0.0004(12)
C23 0.0146(15) 0.0137(16) 0.0191(17) 0.0028(13) 0.0000(12) 0.0010(13)
C24 0.0151(15) 0.0172(17) 0.0200(17) 0.0033(14) -0.0011(13) -0.0006(13)
C25 0.0177(16) 0.0131(16) 0.0171(16) 0.0023(13) -0.0014(13) -0.0026(13)
C26 0.0184(15) 0.0118(16) 0.0177(16) 0.0005(13) 0.0004(13) 0.0023(13)
C27 0.0158(15) 0.0143(17) 0.0245(18) 0.0000(14) 0.0055(13) -0.0005(13)
C28 0.0226(18) 0.028(2) 0.0224(18) -0.0031(16) 0.0026(14) 0.0011(15)
C29 0.0275(19) 0.0164(18) 0.030(2) 0.0031(15) 0.0071(16) 0.0034(15)
C30 0.0211(17) 0.0191(18) 0.0284(19) -0.0016(15) 0.0063(15) 0.0001(14)
C31 0.0212(17) 0.0181(17) 0.0187(17) 0.0005(14) -0.0004(14) -0.0035(14)
C32 0.0287(19) 0.0185(18) 0.0264(19) -0.0008(15) -0.0021(15) -0.0071(15)
C33 0.034(2) 0.0215(19) 0.0214(18) 0.0019(16) 0.0005(16) -0.0086(16)
C34 0.0207(17) 0.027(2) 0.0228(18) 0.0007(15) -0.0027(14) -0.0042(15)
C35 0.0278(18) 0.0168(17) 0.0171(17) 0.0021(14) 0.0007(14) -0.0017(14)
C36 0.0264(18) 0.0189(18) 0.0208(18) 0.0003(14) 0.0050(14) -0.0056(15)
C37 0.0220(17) 0.0206(18) 0.0182(17) -0.0022(14) -0.0005(13) 0.0001(14)
C38 0.0196(17) 0.0195(18) 0.0212(18) -0.0033(14) -0.0006(14) 0.0015(14)
C39 0.0185(16) 0.0125(16) 0.0243(18) 0.0022(14) -0.0020(13) 0.0035(13)
C40 0.0158(16) 0.0158(17) 0.0220(18) 0.0017(14) -0.0057(13) 0.0016(13)
C41 0.0190(16) 0.0135(16) 0.0183(17) 0.0027(13) 0.0002(13) 0.0021(13)
C42 0.0175(15) 0.0137(16) 0.0169(16) 0.0019(13) -0.0022(13) -0.0013(13)
C43 0.0149(15) 0.0165(17) 0.0235(18) 0.0013(14) -0.0002(13) -0.0002(13)
C44 0.0193(16) 0.0124(16) 0.0184(17) 0.0012(13) -0.0029(13) 0.0018(13)
C45 0.0218(17) 0.0124(16) 0.0225(18) -0.0007(14) -0.0055(14) 0.0006(13)
C46 0.0205(17) 0.0171(18) 0.0232(18) -0.0037(14) -0.0031(14) -0.0029(14)
C47 0.036(2) 0.0190(19) 0.0221(19) -0.0020(15) 0.0015(16) -0.0065(16)
C48 0.0241(19) 0.031(2) 0.038(2) -0.0128(18) -0.0067(17) -0.0018(16)
C49 0.0310(19) 0.0198(18) 0.0170(17) -0.0002(14) -0.0057(14) -0.0006(15)
C50 0.0183(16) 0.0178(17) 0.0233(18) -0.0001(14) -0.0022(14) 0.0031(14)
C51 0.030(2) 0.025(2) 0.035(2) -0.0002(17) 0.0055(17) 0.0028(17)
C52 0.0269(19) 0.024(2) 0.034(2) -0.0035(17) -0.0079(16) 0.0068(16)
C53 0.0236(18) 0.0195(19) 0.039(2) -0.0064(17) -0.0017(16) 0.0039(15)
C54 0.0157(16) 0.0157(17) 0.0257(18) -0.0018(14) -0.0029(14) -0.0005(13)
C55 0.0140(15) 0.0165(17) 0.0242(18) 0.0005(14) -0.0036(13) 0.0004(13)
C56 0.0161(15) 0.0187(17) 0.0192(17) 0.0001(14) -0.0006(13) -0.0036(13)
C57 0.0137(15) 0.0165(17) 0.0205(17) 0.0028(14) -0.0008(12) -0.0005(13)
C58 0.0145(15) 0.0204(18) 0.0199(17) 0.0013(14) -0.0019(13) 0.0000(13)
C59 0.0155(15) 0.0200(18) 0.0206(17) 0.0013(14) -0.0012(13) -0.0025(13)
C60 0.0163(16) 0.0146(17) 0.0238(18) -0.0015(14) -0.0015(13) -0.0001(13)
C61 0.0230(17) 0.0181(18) 0.0277(19) -0.0030(15) -0.0058(15) 0.0032(14)
C62 0.033(2) 0.0146(19) 0.054(3) 0.0033(18) -0.016(2) -0.0029(16)
C63 0.037(2) 0.032(2) 0.032(2) -0.0057(18) -0.0047(18) 0.0136(18)
C64 0.029(2) 0.022(2) 0.037(2) -0.0056(17) -0.0120(17) 0.0062(16)
C65 0.0213(17) 0.0212(18) 0.0187(17) -0.0005(14) -0.0028(14) 0.0012(14)
C66 0.031(2) 0.042(2) 0.022(2) -0.0031(18) 0.0009(16) 0.0020(18)
C67 0.0283(19) 0.0207(19) 0.028(2) -0.0025(16) -0.0090(16) -0.0035(15)
C68 0.0238(18) 0.026(2) 0.026(2) -0.0011(16) -0.0075(15) -0.0014(15)
C69 0.0203(17) 0.026(2) 0.029(2) -0.0008(16) -0.0030(15) 0.0066(15)
C70 0.0265(19) 0.027(2) 0.030(2) 0.0016(16) -0.0060(16) 0.0104(16)
C71 0.029(2) 0.035(2) 0.035(2) 0.0124(19) 0.0003(17) 0.0049(18)
C72 0.032(2) 0.040(2) 0.0185(19) 0.0067(17) 0.0037(15) 0.0112(18)
C73 0.0216(19) 0.038(2) 0.045(3) -0.012(2) 0.0103(18) -0.0118(17)
C74 0.064(4) 0.094(5) 0.069(4) 0.038(4) -0.011(3) -0.053(4)
C75 0.061(3) 0.063(4) 0.053(3) 0.021(3) 0.002(3) -0.031(3)
C76 0.042(2) 0.044(3) 0.024(2) 0.0061(19) 0.0003(18) -0.018(2)
C77 0.040(3) 0.037(3) 0.063(3) 0.006(2) 0.002(2) 0.002(2)
C78 0.0230(19) 0.033(2) 0.044(3) -0.0041(19) 0.0039(18) 0.0064(17)
C79 0.028(2) 0.044(3) 0.034(2) -0.005(2) -0.0006(17) 0.0086(19)
C80 0.025(2) 0.037(2) 0.048(3) -0.015(2) 0.0004(19) 0.0004(18)
C81 0.032(2) 0.032(2) 0.054(3) 0.002(2) 0.012(2) 0.0035(19)
C82 0.037(2) 0.053(3) 0.031(2) 0.002(2) 0.0042(19) 0.014(2)
C83 0.031(2) 0.040(2) 0.037(2) -0.012(2) -0.0021(18) 0.0055(19)
O1A 0.100(4) 0.150(6) 0.128(5) 0.025(4) 0.021(4) 0.053(5)
C1A 0.090(4) 0.139(6) 0.118(5) 0.018(5) 0.028(4) 0.049(5)
C2A 0.095(4) 0.138(6) 0.107(5) 0.026(5) 0.020(4) 0.049(5)
C3A 0.082(4) 0.135(6) 0.098(5) 0.019(4) 0.024(4) 0.052(5)
C4A 0.091(5) 0.141(6) 0.109(5) 0.027(4) 0.031(4) 0.053(5)
C2B 0.090(5) 0.144(6) 0.109(5) 0.025(5) 0.029(5) 0.045(5)
C3B 0.092(5) 0.141(6) 0.114(5) 0.021(5) 0.027(5) 0.043(5)
C4B 0.091(5) 0.141(6) 0.113(5) 0.016(5) 0.023(5) 0.050(5)
O1B 0.100(4) 0.147(6) 0.124(5) 0.013(5) 0.025(4) 0.046(5)
C1B 0.088(5) 0.140(6) 0.110(5) 0.017(5) 0.030(5) 0.046(5)

loop_
_atom_type_symbol
_atom_type_description
_atom_type_scat_dispersion_real
_atom_type_scat_dispersion_imag
_atom_type_scat_source
C C 0.0033 0.0016 'International Tables Vol C Tables 4.2.6.8 and 6.1.1.4'
H H 0.0000 0.0000 'International Tables Vol C Tables 4.2.6.8 and 6.1.1.4'
N N 0.0061 0.0033 'International Tables Vol C Tables 4.2.6.8 and 6.1.1.4'
Nd Nd -0.1943 3.0179 'International Tables Vol C Tables 4.2.6.8 and 6.1.1.4'
O O 0.0106 0.0060 'International Tables Vol C Tables 4.2.6.8 and 6.1.1.4'

loop_
_geom_angle_atom_site_label_1
_geom_angle_atom_site_label_2
_geom_angle_atom_site_label_3
_geom_angle
_geom_angle_site_symmetry_1
_geom_angle_site_symmetry_3
_geom_angle_publ_flag
O1 Nd1 Nd2 34.46(5) . . ?
O1 Nd1 O2 66.82(7) . . ?
O1 Nd1 O9 142.85(8) . . ?
O1 Nd1 N1 130.22(8) . . ?
O2 Nd1 Nd2 100.77(5) . . ?
O2 Nd1 N1 64.29(7) . . ?
O3 Nd1 Nd2 100.11(6) . . ?
O3 Nd1 O1 90.00(8) . . ?
O3 Nd1 O2 83.09(8) . . ?
O3 Nd1 O5 116.72(8) . . ?
O3 Nd1 O9 77.36(8) . . ?
O3 Nd1 N1 75.61(8) . . ?
O4 Nd1 Nd2 113.42(6) . . ?
O4 Nd1 O1 119.60(8) . . ?
O4 Nd1 O2 93.65(8) . . ?
O4 Nd1 O3 146.29(8) . . ?
O4 Nd1 O5 90.89(8) . . ?
O4 Nd1 O9 86.03(8) . . ?
O4 Nd1 N1 72.84(8) . . ?
O5 Nd1 Nd2 34.64(5) . . ?
O5 Nd1 O1 68.13(8) . . ?
O5 Nd1 O2 130.34(7) . . ?
O5 Nd1 O9 86.47(8) . . ?
O5 Nd1 N1 159.79(8) . . ?
O9 Nd1 Nd2 113.14(6) . . ?
O9 Nd1 O2 143.16(7) . . ?
O9 Nd1 N1 80.64(8) . . ?
N1 Nd1 Nd2 164.66(6) . . ?
O1 Nd2 Nd1 34.41(5) . . ?
O1 Nd2 O5 67.86(8) . . ?
O1 Nd2 O6 120.31(8) . . ?
O1 Nd2 O10 88.14(8) . . ?
O1 Nd2 N2 160.85(8) . . ?
O5 Nd2 Nd1 34.42(5) . . ?
O5 Nd2 O6 68.28(8) . . ?
O5 Nd2 O10 138.79(8) . . ?
O5 Nd2 N2 127.10(8) . . ?
O6 Nd2 Nd1 98.41(5) . . ?
O6 Nd2 O10 149.64(8) . . ?
O6 Nd2 N2 64.36(8) . . ?
O7 Nd2 Nd1 112.63(6) . . ?
O7 Nd2 O1 87.45(8) . . ?
O7 Nd2 O5 123.06(8) . . ?
O7 Nd2 O6 84.30(8) . . ?
O7 Nd2 O8 145.54(8) . . ?
O7 Nd2 O10 86.84(9) . . ?
O7 Nd2 N2 74.25(8) . . ?
O8 Nd2 Nd1 101.81(6) . . ?
O8 Nd2 O1 123.01(8) . . ?
O8 Nd2 O5 86.37(8) . . ?
O8 Nd2 O6 91.97(8) . . ?
O8 Nd2 O10 79.25(9) . . ?
O8 Nd2 N2 73.31(8) . . ?
O10 Nd2 Nd1 111.79(6) . . ?
O10 Nd2 N2 85.29(9) . . ?
N2 Nd2 Nd1 161.41(6) . . ?
Nd1 O1 Nd2 111.13(9) . . ?
C1 O1 Nd1 119.89(19) . . ?
C1 O1 Nd2 126.91(19) . . ?
C2 O2 Nd1 109.63(18) . . ?
C3 O2 Nd1 120.58(18) . . ?
C3 O2 C2 111.1(2) . . ?
C7 O3 Nd1 141.1(2) . . ?
C22 O4 Nd1 145.7(2) . . ?
Nd1 O5 Nd2 110.95(9) . . ?
C35 O5 Nd1 130.8(2) . . ?
C35 O5 Nd2 116.63(19) . . ?
C36 O6 Nd2 111.86(19) . . ?
C36 O6 C37 115.3(3) . . ?
C37 O6 Nd2 111.38(18) . . ?
C41 O7 Nd2 138.8(2) . . ?
C56 O8 Nd2 144.1(2) . . ?
C69 O9 Nd1 130.8(2) . . ?
C69 O9 C72 104.5(3) . . ?
C72 O9 Nd1 124.6(2) . . ?
C73 O10 Nd2 129.8(2) . . ?
C76 O10 Nd2 124.0(2) . . ?
C76 O10 C73 106.2(3) . . ?
C4 N1 Nd1 111.76(19) . . ?
C4 N1 C5 112.1(3) . . ?
C4 N1 C20 109.6(2) . . ?
C5 N1 Nd1 109.54(19) . . ?
C5 N1 C20 104.5(2) . . ?
C20 N1 Nd1 108.98(19) . . ?
C38 N2 Nd2 111.8(2) . . ?
C38 N2 C39 111.3(3) . . ?
C38 N2 C54 111.6(3) . . ?
C39 N2 Nd2 108.85(19) . . ?
C54 N2 Nd2 108.53(19) . . ?
C54 N2 C39 104.5(3) . . ?
O1 C1 H1A 109.4 . . ?
O1 C1 H1B 109.4 . . ?
O1 C1 C2 111.4(3) . . ?
H1A C1 H1B 108.0 . . ?
C2 C1 H1A 109.4 . . ?
C2 C1 H1B 109.4 . . ?
O2 C2 C1 106.9(3) . . ?
O2 C2 H2A 110.3 . . ?
O2 C2 H2B 110.3 . . ?
C1 C2 H2A 110.3 . . ?
C1 C2 H2B 110.3 . . ?
H2A C2 H2B 108.6 . . ?
O2 C3 H3A 110.1 . . ?
O2 C3 H3B 110.1 . . ?
O2 C3 C4 107.9(3) . . ?
H3A C3 H3B 108.4 . . ?
C4 C3 H3A 110.1 . . ?
C4 C3 H3B 110.1 . . ?
N1 C4 C3 113.1(3) . . ?
N1 C4 H4A 109.0 . . ?
N1 C4 H4B 109.0 . . ?
C3 C4 H4A 109.0 . . ?
C3 C4 H4B 109.0 . . ?
H4A C4 H4B 107.8 . . ?
N1 C5 H5A 107.3 . . ?
N1 C5 H5B 107.3 . . ?
N1 C5 C6 120.1(3) . . ?
H5A C5 H5B 106.9 . . ?
C6 C5 H5A 107.3 . . ?
C6 C5 H5B 107.3 . . ?
C7 C6 C5 120.4(3) . . ?
C11 C6 C5 118.2(3) . . ?
C11 C6 C7 121.0(3) . . ?
O3 C7 C6 118.7(3) . . ?
O3 C7 C8 123.0(3) . . ?
C6 C7 C8 118.2(3) . . ?
C7 C8 C12 121.4(3) . . ?
C9 C8 C7 117.8(3) . . ?
C9 C8 C12 120.7(3) . . ?
C8 C9 H9 118.0 . . ?
C10 C9 C8 124.0(3) . . ?
C10 C9 H9 118.0 . . ?
C9 C10 C11 116.9(3) . . ?
C9 C10 C16 123.3(3) . . ?
C11 C10 C16 119.8(3) . . ?
C6 C11 C10 121.9(3) . . ?
C6 C11 H11 119.1 . . ?
C10 C11 H11 119.1 . . ?
C8 C12 C15 112.7(3) . . ?
C13 C12 C8 109.9(3) . . ?
C13 C12 C15 107.2(3) . . ?
C14 C12 C8 110.3(3) . . ?
C14 C12 C13 109.8(3) . . ?
C14 C12 C15 106.8(3) . . ?
C12 C13 H13A 109.5 . . ?
C12 C13 H13B 109.5 . . ?
C12 C13 H13C 109.5 . . ?
H13A C13 H13B 109.5 . . ?
H13A C13 H13C 109.5 . . ?
H13B C13 H13C 109.5 . . ?
C12 C14 H14A 109.5 . . ?
C12 C14 H14B 109.5 . . ?
C12 C14 H14C 109.5 . . ?
H14A C14 H14B 109.5 . . ?
H14A C14 H14C 109.5 . . ?
H14B C14 H14C 109.5 . . ?
C12 C15 H15A 109.5 . . ?
C12 C15 H15B 109.5 . . ?
C12 C15 H15C 109.5 . . ?
H15A C15 H15B 109.5 . . ?
H15A C15 H15C 109.5 . . ?
H15B C15 H15C 109.5 . . ?
C10 C16 C18 109.0(3) . . ?
C17 C16 C10 112.4(3) . . ?
C17 C16 C18 107.7(4) . . ?
C17 C16 C19 110.0(4) . . ?
C19 C16 C10 109.6(3) . . ?
C19 C16 C18 108.1(3) . . ?
C16 C17 H17A 109.5 . . ?
C16 C17 H17B 109.5 . . ?
C16 C17 H17C 109.5 . . ?
H17A C17 H17B 109.5 . . ?
H17A C17 H17C 109.5 . . ?
H17B C17 H17C 109.5 . . ?
C16 C18 H18A 109.5 . . ?
C16 C18 H18B 109.5 . . ?
C16 C18 H18C 109.5 . . ?
H18A C18 H18B 109.5 . . ?
H18A C18 H18C 109.5 . . ?
H18B C18 H18C 109.5 . . ?
C16 C19 H19A 109.5 . . ?
C16 C19 H19B 109.5 . . ?
C16 C19 H19C 109.5 . . ?
H19A C19 H19B 109.5 . . ?
H19A C19 H19C 109.5 . . ?
H19B C19 H19C 109.5 . . ?
N1 C20 H20A 108.0 . . ?
N1 C20 H20B 108.0 . . ?
N1 C20 C21 117.3(3) . . ?
H20A C20 H20B 107.2 . . ?
C21 C20 H20A 108.0 . . ?
C21 C20 H20B 108.0 . . ?
C22 C21 C20 119.8(3) . . ?
C26 C21 C20 118.2(3) . . ?
C26 C21 C22 121.7(3) . . ?
O4 C22 C21 119.5(3) . . ?
O4 C22 C23 122.4(3) . . ?
C21 C22 C23 118.1(3) . . ?
C22 C23 C27 121.3(3) . . ?
C24 C23 C22 117.8(3) . . ?
C24 C23 C27 120.8(3) . . ?
C23 C24 H24 117.7 . . ?
C23 C24 C25 124.6(3) . . ?
C25 C24 H24 117.7 . . ?
C24 C25 C31 120.0(3) . . ?
C26 C25 C24 116.2(3) . . ?
C26 C25 C31 123.8(3) . . ?
C21 C26 C25 121.5(3) . . ?
C21 C26 H26 119.2 . . ?
C25 C26 H26 119.2 . . ?
C23 C27 C28 109.0(3) . . ?
C23 C27 C29 110.2(3) . . ?
C23 C27 C30 112.6(3) . . ?
C29 C27 C28 110.5(3) . . ?
C29 C27 C30 107.0(3) . . ?
C30 C27 C28 107.6(3) . . ?
C27 C28 H28A 109.5 . . ?
C27 C28 H28B 109.5 . . ?
C27 C28 H28C 109.5 . . ?
H28A C28 H28B 109.5 . . ?
H28A C28 H28C 109.5 . . ?
H28B C28 H28C 109.5 . . ?
C27 C29 H29A 109.5 . . ?
C27 C29 H29B 109.5 . . ?
C27 C29 H29C 109.5 . . ?
H29A C29 H29B 109.5 . . ?
H29A C29 H29C 109.5 . . ?
H29B C29 H29C 109.5 . . ?
C27 C30 H30A 109.5 . . ?
C27 C30 H30B 109.5 . . ?
C27 C30 H30C 109.5 . . ?
H30A C30 H30B 109.5 . . ?
H30A C30 H30C 109.5 . . ?
H30B C30 H30C 109.5 . . ?
C25 C31 C32 111.8(3) . . ?
C25 C31 C33 109.2(3) . . ?
C25 C31 C34 109.6(3) . . ?
C32 C31 C33 108.8(3) . . ?
C32 C31 C34 108.0(3) . . ?
C34 C31 C33 109.3(3) . . ?
C31 C32 H32A 109.5 . . ?
C31 C32 H32B 109.5 . . ?
C31 C32 H32C 109.5 . . ?
H32A C32 H32B 109.5 . . ?
H32A C32 H32C 109.5 . . ?
H32B C32 H32C 109.5 . . ?
C31 C33 H33A 109.5 . . ?
C31 C33 H33B 109.5 . . ?
C31 C33 H33C 109.5 . . ?
H33A C33 H33B 109.5 . . ?
H33A C33 H33C 109.5 . . ?
H33B C33 H33C 109.5 . . ?
C31 C34 H34A 109.5 . . ?
C31 C34 H34B 109.5 . . ?
C31 C34 H34C 109.5 . . ?
H34A C34 H34B 109.5 . . ?
H34A C34 H34C 109.5 . . ?
H34B C34 H34C 109.5 . . ?
O5 C35 H35A 109.8 . . ?
O5 C35 H35B 109.8 . . ?
O5 C35 C36 109.5(3) . . ?
H35A C35 H35B 108.2 . . ?
C36 C35 H35A 109.8 . . ?
C36 C35 H35B 109.8 . . ?
O6 C36 C35 109.7(3) . . ?
O6 C36 H36A 109.7 . . ?
O6 C36 H36B 109.7 . . ?
C35 C36 H36A 109.7 . . ?
C35 C36 H36B 109.7 . . ?
H36A C36 H36B 108.2 . . ?
O6 C37 H37A 110.5 . . ?
O6 C37 H37B 110.5 . . ?
O6 C37 C38 106.3(3) . . ?
H37A C37 H37B 108.7 . . ?
C38 C37 H37A 110.5 . . ?
C38 C37 H37B 110.5 . . ?
N2 C38 C37 112.5(3) . . ?
N2 C38 H38A 109.1 . . ?
N2 C38 H38B 109.1 . . ?
C37 C38 H38A 109.1 . . ?
C37 C38 H38B 109.1 . . ?
H38A C38 H38B 107.8 . . ?
N2 C39 H39A 108.4 . . ?
N2 C39 H39B 108.4 . . ?
H39A C39 H39B 107.5 . . ?
C40 C39 N2 115.5(3) . . ?
C40 C39 H39A 108.4 . . ?
C40 C39 H39B 108.4 . . ?
C41 C40 C39 119.9(3) . . ?
C45 C40 C39 118.8(3) . . ?
C45 C40 C41 121.2(3) . . ?
O7 C41 C40 118.7(3) . . ?
O7 C41 C42 123.4(3) . . ?
C40 C41 C42 117.9(3) . . ?
C41 C42 C46 120.6(3) . . ?
C43 C42 C41 118.5(3) . . ?
C43 C42 C46 120.9(3) . . ?
C42 C43 H43 117.9 . . ?
C42 C43 C44 124.1(3) . . ?
C44 C43 H43 117.9 . . ?
C43 C44 C50 121.1(3) . . ?
C45 C44 C43 116.2(3) . . ?
C45 C44 C50 122.6(3) . . ?
C40 C45 H45 119.1 . . ?
C44 C45 C40 121.9(3) . . ?
C44 C45 H45 119.1 . . ?
C42 C46 C48 112.3(3) . . ?
C42 C46 C49 109.1(3) . . ?
C47 C46 C42 109.7(3) . . ?
C47 C46 C48 107.6(3) . . ?
C47 C46 C49 111.1(3) . . ?
C48 C46 C49 107.0(3) . . ?
C46 C47 H47A 109.5 . . ?
C46 C47 H47B 109.5 . . ?
C46 C47 H47C 109.5 . . ?
H47A C47 H47B 109.5 . . ?
H47A C47 H47C 109.5 . . ?
H47B C47 H47C 109.5 . . ?
C46 C48 H48A 109.5 . . ?
C46 C48 H48B 109.5 . . ?
C46 C48 H48C 109.5 . . ?
H48A C48 H48B 109.5 . . ?
H48A C48 H48C 109.5 . . ?
H48B C48 H48C 109.5 . . ?
C46 C49 H49A 109.5 . . ?
C46 C49 H49B 109.5 . . ?
C46 C49 H49C 109.5 . . ?
H49A C49 H49B 109.5 . . ?
H49A C49 H49C 109.5 . . ?
H49B C49 H49C 109.5 . . ?
C44 C50 C51 109.2(3) . . ?
C44 C50 C52 111.6(3) . . ?
C44 C50 C53 111.8(3) . . ?
C52 C50 C51 108.8(3) . . ?
C52 C50 C53 108.1(3) . . ?
C53 C50 C51 107.2(3) . . ?
C50 C51 H51A 109.5 . . ?
C50 C51 H51B 109.5 . . ?
C50 C51 H51C 109.5 . . ?
H51A C51 H51B 109.5 . . ?
H51A C51 H51C 109.5 . . ?
H51B C51 H51C 109.5 . . ?
C50 C52 H52A 109.5 . . ?
C50 C52 H52B 109.5 . . ?
C50 C52 H52C 109.5 . . ?
H52A C52 H52B 109.5 . . ?
H52A C52 H52C 109.5 . . ?
H52B C52 H52C 109.5 . . ?
C50 C53 H53A 109.5 . . ?
C50 C53 H53B 109.5 . . ?
C50 C53 H53C 109.5 . . ?
H53A C53 H53B 109.5 . . ?
H53A C53 H53C 109.5 . . ?
H53B C53 H53C 109.5 . . ?
N2 C54 H54A 108.0 . . ?
N2 C54 H54B 108.0 . . ?
N2 C54 C55 117.1(3) . . ?
H54A C54 H54B 107.3 . . ?
C55 C54 H54A 108.0 . . ?
C55 C54 H54B 108.0 . . ?
C56 C55 C54 119.9(3) . . ?
C60 C55 C54 118.4(3) . . ?
C60 C55 C56 121.5(3) . . ?
O8 C56 C55 118.9(3) . . ?
O8 C56 C57 123.4(3) . . ?
C55 C56 C57 117.8(3) . . ?
C56 C57 C61 121.1(3) . . ?
C58 C57 C56 118.1(3) . . ?
C58 C57 C61 120.8(3) . . ?
C57 C58 H58 117.9 . . ?
C59 C58 C57 124.3(3) . . ?
C59 C58 H58 117.9 . . ?
C58 C59 C65 123.8(3) . . ?
C60 C59 C58 116.5(3) . . ?
C60 C59 C65 119.7(3) . . ?
C55 C60 H60 119.1 . . ?
C59 C60 C55 121.7(3) . . ?
C59 C60 H60 119.1 . . ?
C57 C61 C62 110.5(3) . . ?
C63 C61 C57 109.0(3) . . ?
C63 C61 C62 110.1(3) . . ?
C63 C61 C64 107.5(3) . . ?
C64 C61 C57 112.7(3) . . ?
C64 C61 C62 106.9(3) . . ?
C61 C62 H62A 109.5 . . ?
C61 C62 H62B 109.5 . . ?
C61 C62 H62C 109.5 . . ?
H62A C62 H62B 109.5 . . ?
H62A C62 H62C 109.5 . . ?
H62B C62 H62C 109.5 . . ?
C61 C63 H63A 109.5 . . ?
C61 C63 H63B 109.5 . . ?
C61 C63 H63C 109.5 . . ?
H63A C63 H63B 109.5 . . ?
H63A C63 H63C 109.5 . . ?
H63B C63 H63C 109.5 . . ?
C61 C64 H64A 109.5 . . ?
C61 C64 H64B 109.5 . . ?
C61 C64 H64C 109.5 . . ?
H64A C64 H64B 109.5 . . ?
H64A C64 H64C 109.5 . . ?
H64B C64 H64C 109.5 . . ?
C59 C65 C66 108.5(3) . . ?
C59 C65 C67 110.3(3) . . ?
C66 C65 C67 109.0(3) . . ?
C68 C65 C59 112.4(3) . . ?
C68 C65 C66 108.6(3) . . ?
C68 C65 C67 108.0(3) . . ?
C65 C66 H66A 109.5 . . ?
C65 C66 H66B 109.5 . . ?
C65 C66 H66C 109.5 . . ?
H66A C66 H66B 109.5 . . ?
H66A C66 H66C 109.5 . . ?
H66B C66 H66C 109.5 . . ?
C65 C67 H67A 109.5 . . ?
C65 C67 H67B 109.5 . . ?
C65 C67 H67C 109.5 . . ?
H67A C67 H67B 109.5 . . ?
H67A C67 H67C 109.5 . . ?
H67B C67 H67C 109.5 . . ?
C65 C68 H68A 109.5 . . ?
C65 C68 H68B 109.5 . . ?
C65 C68 H68C 109.5 . . ?
H68A C68 H68B 109.5 . . ?
H68A C68 H68C 109.5 . . ?
H68B C68 H68C 109.5 . . ?
O9 C69 H69A 110.8 . . ?
O9 C69 H69B 110.8 . . ?
O9 C69 C70 104.7(3) . . ?
H69A C69 H69B 108.9 . . ?
C70 C69 H69A 110.8 . . ?
C70 C69 H69B 110.8 . . ?
C69 C70 H70A 111.0 . . ?
C69 C70 H70B 111.0 . . ?
C69 C70 C71 104.0(3) . . ?
H70A C70 H70B 109.0 . . ?
C71 C70 H70A 111.0 . . ?
C71 C70 H70B 111.0 . . ?
C70 C71 H71A 110.8 . . ?
C70 C71 H71B 110.8 . . ?
H71A C71 H71B 108.9 . . ?
C72 C71 C70 104.6(3) . . ?
C72 C71 H71A 110.8 . . ?
C72 C71 H71B 110.8 . . ?
O9 C72 C71 105.8(3) . . ?
O9 C72 H72A 110.6 . . ?
O9 C72 H72B 110.6 . . ?
C71 C72 H72A 110.6 . . ?
C71 C72 H72B 110.6 . . ?
H72A C72 H72B 108.7 . . ?
O10 C73 H73A 110.8 . . ?
O10 C73 H73B 110.8 . . ?
O10 C73 C74 104.5(4) . . ?
H73A C73 H73B 108.9 . . ?
C74 C73 H73A 110.8 . . ?
C74 C73 H73B 110.8 . . ?
C73 C74 H74A 110.5 . . ?
C73 C74 H74B 110.5 . . ?
H74A C74 H74B 108.7 . . ?
C75 C74 C73 106.2(4) . . ?
C75 C74 H74A 110.5 . . ?
C75 C74 H74B 110.5 . . ?
C74 C75 H75A 110.7 . . ?
C74 C75 H75B 110.7 . . ?
C74 C75 C76 105.4(4) . . ?
H75A C75 H75B 108.8 . . ?
C76 C75 H75A 110.7 . . ?
C76 C75 H75B 110.7 . . ?
O10 C76 C75 105.6(3) . . ?
O10 C76 H76A 110.6 . . ?
O10 C76 H76B 110.6 . . ?
C75 C76 H76A 110.6 . . ?
C75 C76 H76B 110.6 . . ?
H76A C76 H76B 108.8 . . ?
H77A C77 H77B 109.5 . . ?
H77A C77 H77C 109.5 . . ?
H77B C77 H77C 109.5 . . ?
C78 C77 H77A 109.5 . . ?
C78 C77 H77B 109.5 . . ?
C78 C77 H77C 109.5 . . ?
C79 C78 C77 120.6(4) . . ?
C83 C78 C77 121.0(4) . . ?
C83 C78 C79 118.4(4) . . ?
C78 C79 H79 119.7 . . ?
C80 C79 C78 120.7(4) . . ?
C80 C79 H79 119.7 . . ?
C79 C80 H80 119.8 . . ?
C81 C80 C79 120.3(4) . . ?
C81 C80 H80 119.8 . . ?
C80 C81 H81 120.1 . . ?
C80 C81 C82 119.9(4) . . ?
C82 C81 H81 120.1 . . ?
C81 C82 H82 120.1 . . ?
C83 C82 C81 119.8(4) . . ?
C83 C82 H82 120.1 . . ?
C78 C83 H83 119.6 . . ?
C82 C83 C78 120.9(4) . . ?
C82 C83 H83 119.6 . . ?
C1A O1A C4A 115.4(7) . . ?
O1A C1A H1AA 111.3 . . ?
O1A C1A H1AB 111.3 . . ?
O1A C1A C2A 102.2(6) . . ?
H1AA C1A H1AB 109.2 . . ?
C2A C1A H1AA 111.3 . . ?
C2A C1A H1AB 111.3 . . ?
C1A C2A H2AA 110.4 . . ?
C1A C2A H2AB 110.4 . . ?
H2AA C2A H2AB 108.6 . . ?
C3A C2A C1A 106.4(4) . . ?
C3A C2A H2AA 110.4 . . ?
C3A C2A H2AB 110.4 . . ?
C2A C3A H3AA 110.0 . . ?
C2A C3A H3AB 110.0 . . ?
C2A C3A C4A 108.3(4) . . ?
H3AA C3A H3AB 108.4 . . ?
C4A C3A H3AA 110.0 . . ?
C4A C3A H3AB 110.0 . . ?
O1A C4A C3A 102.9(6) . . ?
O1A C4A H4AA 111.2 . . ?
O1A C4A H4AB 111.2 . . ?
C3A C4A H4AA 111.2 . . ?
C3A C4A H4AB 111.2 . . ?
H4AA C4A H4AB 109.1 . . ?
H2BA C2B H2BB 107.1 . . ?
C3B C2B H2BA 107.7 . . ?
C3B C2B H2BB 107.7 . . ?
C1B C2B H2BA 107.7 . . ?
C1B C2B H2BB 107.7 . . ?
C1B C2B C3B 118.6(8) . . ?
C2B C3B H3BA 111.5 . . ?
C2B C3B H3BB 111.5 . . ?
C2B C3B C4B 101.4(7) . . ?
H3BA C3B H3BB 109.3 . . ?
C4B C3B H3BA 111.5 . . ?
C4B C3B H3BB 111.5 . . ?
C3B C4B H4BA 110.1 . . ?
C3B C4B H4BB 110.1 . . ?
C3B C4B O1B 107.9(4) . . ?
H4BA C4B H4BB 108.4 . . ?
O1B C4B H4BA 110.1 . . ?
O1B C4B H4BB 110.1 . . ?
C4B O1B C1B 108.1(4) . . ?
C2B C1B O1B 100.7(7) . . ?
C2B C1B H1BA 111.6 . . ?
C2B C1B H1BB 111.6 . . ?
O1B C1B H1BA 111.6 . . ?
O1B C1B H1BB 111.6 . . ?
H1BA C1B H1BB 109.4 . . ?

loop_
_geom_bond_atom_site_label_1
_geom_bond_atom_site_label_2
_geom_bond_distance
_geom_bond_site_symmetry_2
_geom_bond_publ_flag
Nd1 Nd2 3.9240(3) . ?
Nd1 O1 2.377(2) . ?
Nd1 O2 2.582(2) . ?
Nd1 O3 2.262(2) . ?
Nd1 O4 2.262(2) . ?
Nd1 O5 2.375(2) . ?
Nd1 O9 2.551(2) . ?
Nd1 N1 2.702(3) . ?
Nd2 O1 2.380(2) . ?
Nd2 O5 2.388(2) . ?
Nd2 O6 2.527(2) . ?
Nd2 O7 2.274(2) . ?
Nd2 O8 2.284(2) . ?
Nd2 O10 2.534(3) . ?
Nd2 N2 2.718(3) . ?
O1 C1 1.413(4) . ?
O2 C2 1.447(4) . ?
O2 C3 1.434(4) . ?
O3 C7 1.331(4) . ?
O4 C22 1.334(4) . ?
O5 C35 1.411(4) . ?
O6 C36 1.441(4) . ?
O6 C37 1.447(4) . ?
O7 C41 1.337(4) . ?
O8 C56 1.328(4) . ?
O9 C69 1.447(4) . ?
O9 C72 1.447(4) . ?
O10 C73 1.445(4) . ?
O10 C76 1.443(5) . ?
N1 C4 1.476(4) . ?
N1 C5 1.488(4) . ?
N1 C20 1.492(4) . ?
N2 C38 1.472(4) . ?
N2 C39 1.498(4) . ?
N2 C54 1.486(4) . ?
C1 H1A 0.9900 . ?
C1 H1B 0.9900 . ?
C1 C2 1.499(5) . ?
C2 H2A 0.9900 . ?
C2 H2B 0.9900 . ?
C3 H3A 0.9900 . ?
C3 H3B 0.9900 . ?
C3 C4 1.510(5) . ?
C4 H4A 0.9900 . ?
C4 H4B 0.9900 . ?
C5 H5A 0.9900 . ?
C5 H5B 0.9900 . ?
C5 C6 1.506(5) . ?
C6 C7 1.410(5) . ?
C6 C11 1.380(5) . ?
C7 C8 1.421(5) . ?
C8 C9 1.400(5) . ?
C8 C12 1.534(5) . ?
C9 H9 0.9500 . ?
C9 C10 1.384(5) . ?
C10 C11 1.386(5) . ?
C10 C16 1.538(5) . ?
C11 H11 0.9500 . ?
C12 C13 1.530(5) . ?
C12 C14 1.525(5) . ?
C12 C15 1.538(5) . ?
C13 H13A 0.9800 . ?
C13 H13B 0.9800 . ?
C13 H13C 0.9800 . ?
C14 H14A 0.9800 . ?
C14 H14B 0.9800 . ?
C14 H14C 0.9800 . ?
C15 H15A 0.9800 . ?
C15 H15B 0.9800 . ?
C15 H15C 0.9800 . ?
C16 C17 1.520(6) . ?
C16 C18 1.539(6) . ?
C16 C19 1.527(6) . ?
C17 H17A 0.9800 . ?
C17 H17B 0.9800 . ?
C17 H17C 0.9800 . ?
C18 H18A 0.9800 . ?
C18 H18B 0.9800 . ?
C18 H18C 0.9800 . ?
C19 H19A 0.9800 . ?
C19 H19B 0.9800 . ?
C19 H19C 0.9800 . ?
C20 H20A 0.9900 . ?
C20 H20B 0.9900 . ?
C20 C21 1.506(4) . ?
C21 C22 1.401(5) . ?
C21 C26 1.391(4) . ?
C22 C23 1.428(4) . ?
C23 C24 1.391(5) . ?
C23 C27 1.531(5) . ?
C24 H24 0.9500 . ?
C24 C25 1.398(5) . ?
C25 C26 1.392(4) . ?
C25 C31 1.530(5) . ?
C26 H26 0.9500 . ?
C27 C28 1.537(5) . ?
C27 C29 1.535(5) . ?
C27 C30 1.535(4) . ?
C28 H28A 0.9800 . ?
C28 H28B 0.9800 . ?
C28 H28C 0.9800 . ?
C29 H29A 0.9800 . ?
C29 H29B 0.9800 . ?
C29 H29C 0.9800 . ?
C30 H30A 0.9800 . ?
C30 H30B 0.9800 . ?
C30 H30C 0.9800 . ?
C31 C32 1.531(5) . ?
C31 C33 1.543(5) . ?
C31 C34 1.534(5) . ?
C32 H32A 0.9800 . ?
C32 H32B 0.9800 . ?
C32 H32C 0.9800 . ?
C33 H33A 0.9800 . ?
C33 H33B 0.9800 . ?
C33 H33C 0.9800 . ?
C34 H34A 0.9800 . ?
C34 H34B 0.9800 . ?
C34 H34C 0.9800 . ?
C35 H35A 0.9900 . ?
C35 H35B 0.9900 . ?
C35 C36 1.507(5) . ?
C36 H36A 0.9900 . ?
C36 H36B 0.9900 . ?
C37 H37A 0.9900 . ?
C37 H37B 0.9900 . ?
C37 C38 1.509(5) . ?
C38 H38A 0.9900 . ?
C38 H38B 0.9900 . ?
C39 H39A 0.9900 . ?
C39 H39B 0.9900 . ?
C39 C40 1.495(4) . ?
C40 C41 1.406(5) . ?
C40 C45 1.394(5) . ?
C41 C42 1.420(4) . ?
C42 C43 1.387(5) . ?
C42 C46 1.533(5) . ?
C43 H43 0.9500 . ?
C43 C44 1.402(5) . ?
C44 C45 1.386(5) . ?
C44 C50 1.526(5) . ?
C45 H45 0.9500 . ?
C46 C47 1.529(5) . ?
C46 C48 1.534(5) . ?
C46 C49 1.538(5) . ?
C47 H47A 0.9800 . ?
C47 H47B 0.9800 . ?
C47 H47C 0.9800 . ?
C48 H48A 0.9800 . ?
C48 H48B 0.9800 . ?
C48 H48C 0.9800 . ?
C49 H49A 0.9800 . ?
C49 H49B 0.9800 . ?
C49 H49C 0.9800 . ?
C50 C51 1.538(5) . ?
C50 C52 1.530(5) . ?
C50 C53 1.533(5) . ?
C51 H51A 0.9800 . ?
C51 H51B 0.9800 . ?
C51 H51C 0.9800 . ?
C52 H52A 0.9800 . ?
C52 H52B 0.9800 . ?
C52 H52C 0.9800 . ?
C53 H53A 0.9800 . ?
C53 H53B 0.9800 . ?
C53 H53C 0.9800 . ?
C54 H54A 0.9900 . ?
C54 H54B 0.9900 . ?
C54 C55 1.500(5) . ?
C55 C56 1.408(5) . ?
C55 C60 1.394(5) . ?
C56 C57 1.425(5) . ?
C57 C58 1.403(5) . ?
C57 C61 1.533(5) . ?
C58 H58 0.9500 . ?
C58 C59 1.391(5) . ?
C59 C60 1.387(5) . ?
C59 C65 1.533(5) . ?
C60 H60 0.9500 . ?
C61 C62 1.539(5) . ?
C61 C63 1.528(5) . ?
C61 C64 1.531(5) . ?
C62 H62A 0.9800 . ?
C62 H62B 0.9800 . ?
C62 H62C 0.9800 . ?
C63 H63A 0.9800 . ?
C63 H63B 0.9800 . ?
C63 H63C 0.9800 . ?
C64 H64A 0.9800 . ?
C64 H64B 0.9800 . ?
C64 H64C 0.9800 . ?
C65 C66 1.536(5) . ?
C65 C67 1.538(5) . ?
C65 C68 1.530(5) . ?
C66 H66A 0.9800 . ?
C66 H66B 0.9800 . ?
C66 H66C 0.9800 . ?
C67 H67A 0.9800 . ?
C67 H67B 0.9800 . ?
C67 H67C 0.9800 . ?
C68 H68A 0.9800 . ?
C68 H68B 0.9800 . ?
C68 H68C 0.9800 . ?
C69 H69A 0.9900 . ?
C69 H69B 0.9900 . ?
C69 C70 1.517(5) . ?
C70 H70A 0.9900 . ?
C70 H70B 0.9900 . ?
C70 C71 1.532(5) . ?
C71 H71A 0.9900 . ?
C71 H71B 0.9900 . ?
C71 C72 1.525(5) . ?
C72 H72A 0.9900 . ?
C72 H72B 0.9900 . ?
C73 H73A 0.9900 . ?
C73 H73B 0.9900 . ?
C73 C74 1.504(7) . ?
C74 H74A 0.9900 . ?
C74 H74B 0.9900 . ?
C74 C75 1.487(8) . ?
C75 H75A 0.9900 . ?
C75 H75B 0.9900 . ?
C75 C76 1.507(6) . ?
C76 H76A 0.9900 . ?
C76 H76B 0.9900 . ?
C77 H77A 0.9800 . ?
C77 H77B 0.9800 . ?
C77 H77C 0.9800 . ?
C77 C78 1.513(6) . ?
C78 C79 1.390(6) . ?
C78 C83 1.385(6) . ?
C79 H79 0.9500 . ?
C79 C80 1.378(6) . ?
C80 H80 0.9500 . ?
C80 C81 1.369(6) . ?
C81 H81 0.9500 . ?
C81 C82 1.386(6) . ?
C82 H82 0.9500 . ?
C82 C83 1.379(6) . ?
C83 H83 0.9500 . ?
O1A C1A 1.476(6) . ?
O1A C4A 1.482(6) . ?
C1A H1AA 0.9900 . ?
C1A H1AB 0.9900 . ?
C1A C2A 1.559(5) . ?
C2A H2AA 0.9900 . ?
C2A H2AB 0.9900 . ?
C2A C3A 1.544(5) . ?
C3A H3AA 0.9900 . ?
C3A H3AB 0.9900 . ?
C3A C4A 1.546(5) . ?
C4A H4AA 0.9900 . ?
C4A H4AB 0.9900 . ?
C2B H2BA 0.9900 . ?
C2B H2BB 0.9900 . ?
C2B C3B 1.487(6) . ?
C2B C1B 1.474(6) . ?
C3B H3BA 0.9900 . ?
C3B H3BB 0.9900 . ?
C3B C4B 1.546(5) . ?
C4B H4BA 0.9900 . ?
C4B H4BB 0.9900 . ?
C4B O1B 1.550(5) . ?
O1B C1B 1.550(5) . ?
C1B H1BA 0.9900 . ?
C1B H1BB 0.9900 . ?

loop_
_geom_torsion_atom_site_label_1
_geom_torsion_atom_site_label_2
_geom_torsion_atom_site_label_3
_geom_torsion_atom_site_label_4
_geom_torsion
_geom_torsion_site_symmetry_1
_geom_torsion_site_symmetry_2
_geom_torsion_site_symmetry_3
_geom_torsion_site_symmetry_4
_geom_torsion_publ_flag
Nd1 O1 C1 C2 -33.3(3) . . . . ?
Nd1 O2 C2 C1 -49.4(3) . . . . ?
Nd1 O2 C3 C4 40.1(3) . . . . ?
Nd1 O3 C7 C6 -37.4(5) . . . . ?
Nd1 O3 C7 C8 143.9(3) . . . . ?
Nd1 O4 C22 C21 24.4(5) . . . . ?
Nd1 O4 C22 C23 -156.7(3) . . . . ?
Nd1 O5 C35 C36 -119.1(3) . . . . ?
Nd1 O9 C69 C70 -139.5(2) . . . . ?
Nd1 O9 C72 C71 144.2(2) . . . . ?
Nd1 N1 C4 C3 42.3(3) . . . . ?
Nd1 N1 C5 C6 -62.0(3) . . . . ?
Nd1 N1 C20 C21 70.7(3) . . . . ?
Nd2 O1 C1 C2 164.5(2) . . . . ?
Nd2 O5 C35 C36 44.9(3) . . . . ?
Nd2 O6 C36 C35 39.3(3) . . . . ?
Nd2 O6 C37 C38 64.8(3) . . . . ?
Nd2 O7 C41 C40 45.0(5) . . . . ?
Nd2 O7 C41 C42 -136.3(3) . . . . ?
Nd2 O8 C56 C55 -30.3(5) . . . . ?
Nd2 O8 C56 C57 149.9(3) . . . . ?
Nd2 O10 C73 C74 -142.6(4) . . . . ?
Nd2 O10 C76 C75 144.5(3) . . . . ?
Nd2 N2 C38 C37 22.1(3) . . . . ?
Nd2 N2 C39 C40 68.6(3) . . . . ?
Nd2 N2 C54 C55 -70.6(3) . . . . ?
O1 C1 C2 O2 55.0(4) . . . . ?
O2 C3 C4 N1 -53.9(4) . . . . ?
O3 C7 C8 C9 -177.2(3) . . . . ?
O3 C7 C8 C12 4.2(5) . . . . ?
O4 C22 C23 C24 178.2(3) . . . . ?
O4 C22 C23 C27 -4.1(5) . . . . ?
O5 C35 C36 O6 -55.4(4) . . . . ?
O6 C37 C38 N2 -56.4(3) . . . . ?
O7 C41 C42 C43 176.7(3) . . . . ?
O7 C41 C42 C46 -4.0(5) . . . . ?
O8 C56 C57 C58 -177.2(3) . . . . ?
O8 C56 C57 C61 5.4(5) . . . . ?
O9 C69 C70 C71 -29.3(4) . . . . ?
O10 C73 C74 C75 -22.9(6) . . . . ?
N1 C5 C6 C7 64.0(4) . . . . ?
N1 C5 C6 C11 -122.6(3) . . . . ?
N1 C20 C21 C22 -60.6(4) . . . . ?
N1 C20 C21 C26 125.5(3) . . . . ?
N2 C39 C40 C41 -66.9(4) . . . . ?
N2 C39 C40 C45 116.2(3) . . . . ?
N2 C54 C55 C56 64.5(4) . . . . ?
N2 C54 C55 C60 -120.8(3) . . . . ?
C2 O2 C3 C4 170.4(3) . . . . ?
C3 O2 C2 C1 174.8(3) . . . . ?
C4 N1 C5 C6 62.7(4) . . . . ?
C4 N1 C20 C21 -51.9(4) . . . . ?
C5 N1 C4 C3 -81.1(3) . . . . ?
C5 N1 C20 C21 -172.3(3) . . . . ?
C5 C6 C7 O3 -9.9(5) . . . . ?
C5 C6 C7 C8 168.8(3) . . . . ?
C5 C6 C11 C10 -171.4(3) . . . . ?
C6 C7 C8 C9 4.2(5) . . . . ?
C6 C7 C8 C12 -174.4(3) . . . . ?
C7 C6 C11 C10 2.0(5) . . . . ?
C7 C8 C9 C10 -1.7(5) . . . . ?
C7 C8 C12 C13 -66.2(4) . . . . ?
C7 C8 C12 C14 55.1(4) . . . . ?
C7 C8 C12 C15 174.3(3) . . . . ?
C8 C9 C10 C11 -0.8(5) . . . . ?
C8 C9 C10 C16 -179.7(3) . . . . ?
C9 C8 C12 C13 115.2(4) . . . . ?
C9 C8 C12 C14 -123.5(3) . . . . ?
C9 C8 C12 C15 -4.3(5) . . . . ?
C9 C10 C11 C6 0.6(5) . . . . ?
C9 C10 C16 C17 6.4(6) . . . . ?
C9 C10 C16 C18 125.7(4) . . . . ?
C9 C10 C16 C19 -116.2(4) . . . . ?
C11 C6 C7 O3 176.8(3) . . . . ?
C11 C6 C7 C8 -4.5(5) . . . . ?
C11 C10 C16 C17 -172.5(4) . . . . ?
C11 C10 C16 C18 -53.2(5) . . . . ?
C11 C10 C16 C19 64.9(5) . . . . ?
C12 C8 C9 C10 177.0(3) . . . . ?
C16 C10 C11 C6 179.6(3) . . . . ?
C20 N1 C4 C3 163.3(3) . . . . ?
C20 N1 C5 C6 -178.7(3) . . . . ?
C20 C21 C22 O4 8.0(5) . . . . ?
C20 C21 C22 C23 -170.9(3) . . . . ?
C20 C21 C26 C25 172.8(3) . . . . ?
C21 C22 C23 C24 -2.9(5) . . . . ?
C21 C22 C23 C27 174.8(3) . . . . ?
C22 C21 C26 C25 -1.0(5) . . . . ?
C22 C23 C24 C25 1.4(5) . . . . ?
C22 C23 C27 C28 -61.2(4) . . . . ?
C22 C23 C27 C29 60.2(4) . . . . ?
C22 C23 C27 C30 179.5(3) . . . . ?
C23 C24 C25 C26 0.4(5) . . . . ?
C23 C24 C25 C31 -179.4(3) . . . . ?
C24 C23 C27 C28 116.4(3) . . . . ?
C24 C23 C27 C29 -122.2(3) . . . . ?
C24 C23 C27 C30 -2.9(5) . . . . ?
C24 C25 C26 C21 -0.7(5) . . . . ?
C24 C25 C31 C32 179.8(3) . . . . ?
C24 C25 C31 C33 -59.6(4) . . . . ?
C24 C25 C31 C34 60.0(4) . . . . ?
C26 C21 C22 O4 -178.3(3) . . . . ?
C26 C21 C22 C23 2.8(5) . . . . ?
C26 C25 C31 C32 0.0(5) . . . . ?
C26 C25 C31 C33 120.6(4) . . . . ?
C26 C25 C31 C34 -119.7(4) . . . . ?
C27 C23 C24 C25 -176.3(3) . . . . ?
C31 C25 C26 C21 179.1(3) . . . . ?
C36 O6 C37 C38 -166.4(3) . . . . ?
C37 O6 C36 C35 -89.3(3) . . . . ?
C38 N2 C39 C40 -55.0(4) . . . . ?
C38 N2 C54 C55 53.1(4) . . . . ?
C39 N2 C38 C37 144.0(3) . . . . ?
C39 N2 C54 C55 173.4(3) . . . . ?
C39 C40 C41 O7 6.4(5) . . . . ?
C39 C40 C41 C42 -172.4(3) . . . . ?
C39 C40 C45 C44 175.1(3) . . . . ?
C40 C41 C42 C43 -4.7(5) . . . . ?
C40 C41 C42 C46 174.6(3) . . . . ?
C41 C40 C45 C44 -1.7(5) . . . . ?
C41 C42 C43 C44 2.3(5) . . . . ?
C41 C42 C46 C47 62.9(4) . . . . ?
C41 C42 C46 C48 -177.5(3) . . . . ?
C41 C42 C46 C49 -59.0(4) . . . . ?
C42 C43 C44 C45 0.5(5) . . . . ?
C42 C43 C44 C50 -178.6(3) . . . . ?
C43 C42 C46 C47 -117.8(4) . . . . ?
C43 C42 C46 C48 1.8(5) . . . . ?
C43 C42 C46 C49 120.2(3) . . . . ?
C43 C44 C45 C40 -0.8(5) . . . . ?
C43 C44 C50 C51 81.0(4) . . . . ?
C43 C44 C50 C52 -39.3(4) . . . . ?
C43 C44 C50 C53 -160.6(3) . . . . ?
C45 C40 C41 O7 -176.8(3) . . . . ?
C45 C40 C41 C42 4.5(5) . . . . ?
C45 C44 C50 C51 -98.0(4) . . . . ?
C45 C44 C50 C52 141.7(3) . . . . ?
C45 C44 C50 C53 20.4(5) . . . . ?
C46 C42 C43 C44 -177.0(3) . . . . ?
C50 C44 C45 C40 178.2(3) . . . . ?
C54 N2 C38 C37 -99.7(3) . . . . ?
C54 N2 C39 C40 -175.6(3) . . . . ?
C54 C55 C56 O8 -9.0(5) . . . . ?
C54 C55 C56 C57 170.8(3) . . . . ?
C54 C55 C60 C59 -172.3(3) . . . . ?
C55 C56 C57 C58 3.0(5) . . . . ?
C55 C56 C57 C61 -174.4(3) . . . . ?
C56 C55 C60 C59 2.3(5) . . . . ?
C56 C57 C58 C59 -0.9(5) . . . . ?
C56 C57 C61 C62 -61.4(4) . . . . ?
C56 C57 C61 C63 59.7(4) . . . . ?
C56 C57 C61 C64 179.0(3) . . . . ?
C57 C58 C59 C60 -0.6(5) . . . . ?
C57 C58 C59 C65 178.1(3) . . . . ?
C58 C57 C61 C62 121.2(4) . . . . ?
C58 C57 C61 C63 -117.6(4) . . . . ?
C58 C57 C61 C64 1.6(5) . . . . ?
C58 C59 C60 C55 -0.1(5) . . . . ?
C58 C59 C65 C66 -106.0(4) . . . . ?
C58 C59 C65 C67 134.7(3) . . . . ?
C58 C59 C65 C68 14.2(5) . . . . ?
C60 C55 C56 O8 176.4(3) . . . . ?
C60 C55 C56 C57 -3.8(5) . . . . ?
C60 C59 C65 C66 72.7(4) . . . . ?
C60 C59 C65 C67 -46.6(4) . . . . ?
C60 C59 C65 C68 -167.2(3) . . . . ?
C61 C57 C58 C59 176.5(3) . . . . ?
C65 C59 C60 C55 -178.8(3) . . . . ?
C69 O9 C72 C71 -36.6(4) . . . . ?
C69 C70 C71 C72 7.1(4) . . . . ?
C70 C71 C72 O9 17.4(4) . . . . ?
C72 O9 C69 C70 41.3(4) . . . . ?
C73 O10 C76 C75 -33.1(5) . . . . ?
C73 C74 C75 C76 3.1(7) . . . . ?
C74 C75 C76 O10 17.9(6) . . . . ?
C76 O10 C73 C74 34.8(5) . . . . ?
C77 C78 C79 C80 -178.5(4) . . . . ?
C77 C78 C83 C82 179.3(4) . . . . ?
C78 C79 C80 C81 -0.2(6) . . . . ?
C79 C78 C83 C82 0.4(6) . . . . ?
C79 C80 C81 C82 -0.6(6) . . . . ?
C80 C81 C82 C83 1.4(6) . . . . ?
C81 C82 C83 C78 -1.3(6) . . . . ?
C83 C78 C79 C80 0.3(6) . . . . ?
O1A C1A C2A C3A 21.0(14) . . . . ?
C1A O1A C4A C3A 12.5(16) . . . . ?
C1A C2A C3A C4A -14.9(15) . . . . ?
C2A C3A C4A O1A 2.4(15) . . . . ?
C4A O1A C1A C2A -21.4(16) . . . . ?
C2B C3B C4B O1B 9(2) . . . . ?
C3B C2B C1B O1B -13(3) . . . . ?
C3B C4B O1B C1B -17(2) . . . . ?
C4B O1B C1B C2B 17(2) . . . . ?
C1B C2B C3B C4B 3(3) . . . . ?
